data_4516875
loop_
_publ_author_name
'Wang, Jun'
'Wu, Yayang'
'Sheng, Wanle'
'Yu, Changjiang'
'Wei, Yun'
'Hao, Erhong'
'Jiao, Lijuan'

_publ_section_title
;
 Synthesis, Structure, and Properties of \b-Vinyl Ketone/Ester
 Functionalized AzaBODIPYs from FormylazaBODIPYs.
;
_journal_issue 6
_journal_name_full 'ACS omega'
_journal_page_first 2568
_journal_page_last 2576
_journal_paper_doi 10.1021/acsomega.7b00393
_journal_volume 2
_journal_year 2017
_chemical_formula_sum 'C36 H28 B Cl2 F2 N3 O3'
_chemical_formula_weight 670.32
_space_group_IT_number 2
_space_group_name_Hall '-P 1'
_space_group_name_H-M_alt 'P -1'
_symmetry_cell_setting triclinic
_symmetry_space_group_name_H-M 'P -1'
_atom_sites_solution_hydrogens geom
_atom_sites_solution_primary direct
_atom_sites_solution_secondary difmap
_audit_creation_method SHELXL-97
_cell_angle_alpha 90.158(2)
_cell_angle_beta 104.4160(10)
_cell_angle_gamma 102.641(2)
_cell_formula_units_Z 2
_cell_length_a 10.5005(14)
_cell_length_b 10.9651(14)
_cell_length_c 14.8670(19)
_cell_measurement_reflns_used 6355
_cell_measurement_temperature 293(2)
_cell_measurement_theta_max 27.43
_cell_measurement_theta_min 2.31
_cell_volume 1614.7(4)
_computing_cell_refinement 'Bruker SMART'
_computing_data_collection 'Bruker SMART'
_computing_data_reduction 'Bruker SAINT'
_computing_molecular_graphics 'Bruker SHELXTL'
_computing_publication_material 'Bruker SHELXTL'
_computing_structure_refinement 'SHELXL-97 (Sheldrick, 1997)'
_computing_structure_solution 'SHELXS-97 (Sheldrick, 1990)'
_diffrn_ambient_temperature 293(2)
_diffrn_measured_fraction_theta_full 0.970
_diffrn_measured_fraction_theta_max 0.970
_diffrn_measurement_device_type 'CCD area detector'
_diffrn_measurement_method 'phi and omega scans'
_diffrn_radiation_monochromator graphite
_diffrn_radiation_source 'fine-focus sealed tube'
_diffrn_radiation_type MoK\a
_diffrn_radiation_wavelength 0.71073
_diffrn_reflns_av_R_equivalents 0.0256
_diffrn_reflns_av_sigmaI/netI 0.0365
_diffrn_reflns_limit_h_max 13
_diffrn_reflns_limit_h_min -12
_diffrn_reflns_limit_k_max 14
_diffrn_reflns_limit_k_min -14
_diffrn_reflns_limit_l_max 18
_diffrn_reflns_limit_l_min -19
_diffrn_reflns_number 14095
_diffrn_reflns_theta_full 27.63
_diffrn_reflns_theta_max 27.63
_diffrn_reflns_theta_min 1.91
_exptl_absorpt_coefficient_mu 0.254
_exptl_absorpt_correction_T_max 0.9750
_exptl_absorpt_correction_T_min 0.9653
_exptl_absorpt_correction_type multi-scan
_exptl_crystal_colour colorless
_exptl_crystal_density_diffrn 1.379
_exptl_crystal_density_method 'not measured'
_exptl_crystal_description block
_exptl_crystal_F_000 692
_exptl_crystal_size_max 0.14
_exptl_crystal_size_mid 0.13
_exptl_crystal_size_min 0.10
_refine_diff_density_max 0.452
_refine_diff_density_min -0.390
_refine_diff_density_rms 0.054
_refine_ls_extinction_method none
_refine_ls_goodness_of_fit_ref 1.064
_refine_ls_hydrogen_treatment mixed
_refine_ls_matrix_type full
_refine_ls_number_parameters 454
_refine_ls_number_reflns 7298
_refine_ls_number_restraints 7
_refine_ls_restrained_S_all 1.067
_refine_ls_R_factor_all 0.0729
_refine_ls_R_factor_gt 0.0553
_refine_ls_shift/su_max 0.000
_refine_ls_shift/su_mean 0.000
_refine_ls_structure_factor_coef Fsqd
_refine_ls_weighting_details 'calc w=1/[\s^2^(Fo^2^)+(0.0802P)^2^+0.4666P] where P=(Fo^2^+2Fc^2^)/3'
_refine_ls_weighting_scheme calc
_refine_ls_wR_factor_gt 0.1492
_refine_ls_wR_factor_ref 0.1644
_reflns_number_gt 5466
_reflns_number_total 7298
_reflns_threshold_expression >2sigma(I)
_cod_data_source_file ao7b00393_si_002.cif
_cod_data_source_block 140508c_0m
_cod_depositor_comments
;
The following automatic conversions were performed:

data item '_symmetry_cell_setting' value 'Triclinic' was changed to
'triclinic' in accordance with the
/home/saulius/struct/COD-crude-data/automatic-downloads/DataCite-retrospective/ACS/depositions/lib/dictionaries/cif_core.dic
dictionary named 'cif_core.dic' version 2.4.2 last updated on
2011-04-26.

Automatic conversion script
Id: cif_fix_values 6909 2019-04-08 15:41:33Z antanas 
;
_cod_original_sg_symbol_H-M P-1
_cod_database_code 4516875

loop_
_symmetry_equiv_pos_as_xyz
'x, y, z'
'-x, -y, -z'

loop_
_atom_site_label
_atom_site_type_symbol
_atom_site_fract_x
_atom_site_fract_y
_atom_site_fract_z
_atom_site_U_iso_or_equiv
_atom_site_adp_type
_atom_site_occupancy
_atom_site_symmetry_multiplicity
_atom_site_calc_flag
_atom_site_refinement_flags
_atom_site_disorder_assembly
_atom_site_disorder_group
B1 B 0.6985(2) 0.04548(19) 0.36653(14) 0.0376(4) Uani 1 1 d . . .
C1 C 0.87854(18) 0.22045(16) 0.31133(12) 0.0376(4) Uani 1 1 d . . .
C2 C 0.99516(18) 0.31306(17) 0.35712(13) 0.0406(4) Uani 1 1 d . . .
H2 H 1.0479 0.3702 0.3275 0.049 Uiso 1 1 calc R . .
C3 C 1.01746(17) 0.30512(16) 0.45054(13) 0.0373(4) Uani 1 1 d . . .
C4 C 0.91599(17) 0.19702(16) 0.46314(12) 0.0351(4) Uani 1 1 d . . .
C5 C 0.82123(17) 0.03591(15) 0.53948(12) 0.0346(4) Uani 1 1 d . . .
C6 C 0.81354(17) -0.03996(16) 0.61465(12) 0.0360(4) Uani 1 1 d . . .
C7 C 0.70604(18) -0.14385(16) 0.57874(13) 0.0387(4) Uani 1 1 d . . .
C8 C 0.64983(17) -0.12566(15) 0.48488(13) 0.0356(4) Uani 1 1 d . . .
C9 C 0.82175(19) 0.21000(17) 0.21136(13) 0.0416(4) Uani 1 1 d . . .
C10 C 0.6848(2) 0.1703(2) 0.16777(14) 0.0509(5) Uani 1 1 d . . .
H10 H 0.6241 0.1437 0.2036 0.061 Uiso 1 1 calc R . .
C11 C 0.6376(2) 0.1696(2) 0.07274(15) 0.0589(6) Uani 1 1 d . . .
H11 H 0.5457 0.1423 0.0451 0.071 Uiso 1 1 calc R . .
C12 C 0.7254(2) 0.2093(2) 0.01829(14) 0.0583(6) Uani 1 1 d . . .
C13 C 0.8624(3) 0.2472(3) 0.05994(15) 0.0639(6) Uani 1 1 d . . .
H13 H 0.9225 0.2723 0.0233 0.077 Uiso 1 1 calc R . .
C14 C 0.9102(2) 0.2479(2) 0.15446(14) 0.0526(5) Uani 1 1 d . . .
H14 H 1.0025 0.2739 0.1814 0.063 Uiso 1 1 calc R . .
C15 C 0.5497(3) 0.1779(4) -0.12270(19) 0.1098(14) Uani 1 1 d . . .
H15A H 0.5181 0.0901 -0.1163 0.165 Uiso 1 1 calc R . .
H15B H 0.5380 0.1933 -0.1874 0.165 Uiso 1 1 calc R . .
H15C H 0.4990 0.2245 -0.0963 0.165 Uiso 1 1 calc R . .
C16 C 1.11773(17) 0.39057(17) 0.52319(13) 0.0392(4) Uani 1 1 d . . .
C17 C 1.1425(2) 0.3690(2) 0.61720(15) 0.0559(5) Uani 1 1 d . . .
H17 H 1.0962 0.2958 0.6367 0.067 Uiso 1 1 calc R . .
C18 C 1.2359(2) 0.4558(2) 0.68216(17) 0.0649(6) Uani 1 1 d . . .
H18 H 1.2518 0.4400 0.7449 0.078 Uiso 1 1 calc R . .
C19 C 1.3053(2) 0.5650(2) 0.65537(18) 0.0572(6) Uani 1 1 d . . .
H19 H 1.3679 0.6228 0.6995 0.069 Uiso 1 1 calc R . .
C20 C 1.2810(2) 0.58734(19) 0.56275(17) 0.0534(5) Uani 1 1 d . . .
H20 H 1.3275 0.6608 0.5438 0.064 Uiso 1 1 calc R . .
C21 C 1.18870(19) 0.50233(18) 0.49795(15) 0.0476(5) Uani 1 1 d . . .
H21 H 1.1729 0.5196 0.4354 0.057 Uiso 1 1 calc R . .
C22 C 0.8934(2) -0.00386(17) 0.71061(13) 0.0420(4) Uani 1 1 d . . .
C23 C 1.0298(2) 0.05396(19) 0.72971(15) 0.0522(5) Uani 1 1 d . . .
H23 H 1.0730 0.0634 0.6818 0.063 Uiso 1 1 calc R . .
C24 C 1.1018(3) 0.0977(2) 0.81962(19) 0.0750(8) Uani 1 1 d . . .
H24 H 1.1933 0.1352 0.8317 0.090 Uiso 1 1 calc R . .
C25 C 1.0393(4) 0.0859(3) 0.89047(19) 0.0890(10) Uani 1 1 d . . .
H25 H 1.0875 0.1168 0.9504 0.107 Uiso 1 1 calc R . .
C26 C 0.9044(4) 0.0279(3) 0.87277(17) 0.0825(9) Uani 1 1 d . . .
H26 H 0.8622 0.0195 0.9212 0.099 Uiso 1 1 calc R . .
C27 C 0.8310(3) -0.0179(2) 0.78391(15) 0.0579(6) Uani 1 1 d . . .
H27 H 0.7403 -0.0579 0.7729 0.070 Uiso 1 1 calc R . .
C28 C 0.6580(2) -0.25476(19) 0.62499(15) 0.0506(5) Uani 1 1 d . . .
H28 H 0.5783 -0.3091 0.5929 0.061 Uiso 1 1 calc R . .
C29 C 0.52949(17) -0.20513(16) 0.42061(12) 0.0356(4) Uani 1 1 d . . .
C30 C 0.52386(19) -0.33016(17) 0.39907(15) 0.0454(4) Uani 1 1 d . . .
H30 H 0.5982 -0.3637 0.4240 0.055 Uiso 1 1 calc R . .
C31 C 0.4104(2) -0.40443(17) 0.34169(15) 0.0472(5) Uani 1 1 d . . .
H31 H 0.4089 -0.4874 0.3273 0.057 Uiso 1 1 calc R . .
C32 C 0.29758(18) -0.35637(17) 0.30490(13) 0.0400(4) Uani 1 1 d . . .
C33 C 0.30097(19) -0.23327(17) 0.32625(14) 0.0437(4) Uani 1 1 d . . .
H33 H 0.2255 -0.2007 0.3026 0.052 Uiso 1 1 calc R . .
C34 C 0.41640(18) -0.15811(17) 0.38274(14) 0.0415(4) Uani 1 1 d . . .
H34 H 0.4185 -0.0746 0.3957 0.050 Uiso 1 1 calc R . .
C35 C 0.0768(2) -0.3888(2) 0.20294(19) 0.0680(7) Uani 1 1 d . . .
H35A H 0.0377 -0.3578 0.2476 0.102 Uiso 1 1 calc R . .
H35B H 0.0103 -0.4537 0.1628 0.102 Uiso 1 1 calc R . .
H35C H 0.1072 -0.3218 0.1665 0.102 Uiso 1 1 calc R . .
C36 C 0.6787(13) 0.543(2) 0.9130(18) 0.31(2) Uani 0.360(5) 1 d PD A 1
H36A H 0.6952 0.4597 0.9193 0.368 Uiso 0.360(5) 1 calc PR A 1
H36B H 0.7001 0.5733 0.8560 0.368 Uiso 0.360(5) 1 calc PR A 1
Cl1 Cl 0.7784(11) 0.6299(16) 0.9965(10) 0.438(10) Uani 0.360(5) 1 d PD A 1
Cl2 Cl 0.5200(4) 0.5335(7) 0.9020(4) 0.174(2) Uani 0.360(5) 1 d PD A 1
C36' C 0.6990(8) 0.5939(10) 0.8969(4) 0.125(4) Uani 0.640(5) 1 d PD A 2
H36C H 0.7542 0.6336 0.8569 0.149 Uiso 0.640(5) 1 calc PR A 2
H36D H 0.6452 0.5150 0.8652 0.149 Uiso 0.640(5) 1 calc PR A 2
Cl1' Cl 0.8008(3) 0.5623(3) 0.99251(17) 0.1404(11) Uani 0.640(5) 1 d PD A 2
Cl2' Cl 0.5971(7) 0.6813(8) 0.9057(2) 0.297(4) Uani 0.640(5) 1 d PD A 2
F1 F 0.58973(11) 0.10139(11) 0.35375(8) 0.0512(3) Uani 1 1 d . . .
F2 F 0.68080(12) -0.04067(11) 0.29492(8) 0.0515(3) Uani 1 1 d . . .
N1 N 0.83042(15) 0.15081(13) 0.37565(10) 0.0364(3) Uani 1 1 d . . .
N2 N 0.91128(14) 0.14377(13) 0.54062(10) 0.0366(3) Uani 1 1 d . . .
N3 N 0.72102(14) -0.01695(13) 0.46099(10) 0.0351(3) Uani 1 1 d . . .
O1 O 0.68848(19) 0.2157(2) -0.07558(11) 0.0827(6) Uani 1 1 d . . .
O2 O 0.18801(14) -0.43813(13) 0.25005(11) 0.0556(4) Uani 1 1 d . . .
O3 O 0.71165(19) -0.28277(15) 0.70084(12) 0.0725(5) Uani 1 1 d . . .

loop_
_atom_site_aniso_label
_atom_site_aniso_U_11
_atom_site_aniso_U_22
_atom_site_aniso_U_33
_atom_site_aniso_U_23
_atom_site_aniso_U_13
_atom_site_aniso_U_12
B1 0.0359(10) 0.0384(10) 0.0336(10) 0.0016(8) 0.0063(8) 0.0010(8)
C1 0.0362(9) 0.0382(9) 0.0375(9) 0.0033(7) 0.0113(7) 0.0043(7)
C2 0.0364(9) 0.0413(9) 0.0423(10) 0.0050(8) 0.0135(8) 0.0008(7)
C3 0.0317(8) 0.0364(9) 0.0423(10) 0.0016(7) 0.0105(7) 0.0036(7)
C4 0.0315(8) 0.0352(8) 0.0354(9) 0.0001(7) 0.0068(7) 0.0030(7)
C5 0.0343(8) 0.0342(8) 0.0337(9) -0.0004(7) 0.0080(7) 0.0052(7)
C6 0.0366(9) 0.0356(8) 0.0378(9) 0.0040(7) 0.0105(7) 0.0109(7)
C7 0.0379(9) 0.0367(9) 0.0421(10) 0.0061(7) 0.0108(7) 0.0089(7)
C8 0.0316(8) 0.0322(8) 0.0433(10) 0.0031(7) 0.0112(7) 0.0059(7)
C9 0.0475(10) 0.0395(9) 0.0355(9) 0.0028(7) 0.0115(8) 0.0041(8)
C10 0.0481(11) 0.0581(12) 0.0400(11) 0.0076(9) 0.0108(8) -0.0016(9)
C11 0.0520(12) 0.0693(14) 0.0424(12) 0.0061(10) 0.0039(9) -0.0039(11)
C12 0.0662(14) 0.0640(13) 0.0355(11) 0.0013(9) 0.0103(10) -0.0017(11)
C13 0.0641(14) 0.0841(17) 0.0397(12) 0.0037(11) 0.0213(10) -0.0007(12)
C14 0.0476(11) 0.0636(13) 0.0424(11) 0.0011(9) 0.0142(9) 0.0007(10)
C15 0.088(2) 0.156(3) 0.0427(15) 0.0179(17) -0.0070(14) -0.034(2)
C16 0.0291(8) 0.0404(9) 0.0456(10) -0.0017(8) 0.0090(7) 0.0033(7)
C17 0.0543(12) 0.0565(12) 0.0455(12) -0.0034(9) 0.0121(9) -0.0106(10)
C18 0.0590(14) 0.0791(16) 0.0445(12) -0.0104(11) 0.0088(10) -0.0045(12)
C19 0.0387(11) 0.0538(12) 0.0708(15) -0.0204(11) 0.0091(10) -0.0007(9)
C20 0.0387(10) 0.0410(10) 0.0741(15) -0.0024(10) 0.0095(10) 0.0012(8)
C21 0.0368(10) 0.0444(10) 0.0557(12) 0.0050(9) 0.0072(8) 0.0022(8)
C22 0.0541(11) 0.0353(9) 0.0364(9) 0.0052(7) 0.0062(8) 0.0159(8)
C23 0.0536(12) 0.0485(11) 0.0485(12) 0.0009(9) -0.0016(9) 0.0158(9)
C24 0.0769(17) 0.0634(15) 0.0629(17) -0.0022(12) -0.0212(13) 0.0152(13)
C25 0.135(3) 0.0724(18) 0.0413(14) -0.0019(12) -0.0134(16) 0.0262(19)
C26 0.143(3) 0.0736(17) 0.0386(13) 0.0107(12) 0.0265(16) 0.0369(19)
C27 0.0819(16) 0.0528(12) 0.0435(12) 0.0119(9) 0.0189(11) 0.0212(11)
C28 0.0491(11) 0.0434(10) 0.0532(12) 0.0124(9) 0.0085(9) 0.0024(9)
C29 0.0320(8) 0.0338(8) 0.0401(9) 0.0032(7) 0.0103(7) 0.0042(7)
C30 0.0361(9) 0.0359(9) 0.0616(12) 0.0030(8) 0.0059(8) 0.0102(8)
C31 0.0436(10) 0.0312(9) 0.0618(13) -0.0002(8) 0.0052(9) 0.0076(8)
C32 0.0358(9) 0.0383(9) 0.0411(10) 0.0028(7) 0.0072(7) 0.0014(7)
C33 0.0372(9) 0.0427(10) 0.0511(11) 0.0044(8) 0.0076(8) 0.0132(8)
C34 0.0394(10) 0.0330(8) 0.0525(11) 0.0002(8) 0.0112(8) 0.0094(7)
C35 0.0476(12) 0.0688(15) 0.0715(16) 0.0035(12) -0.0096(11) 0.0078(11)
C36 0.19(2) 0.20(2) 0.49(5) -0.22(3) 0.16(3) -0.117(18)
Cl1 0.243(11) 0.476(19) 0.444(18) -0.256(15) 0.017(9) -0.152(11)
Cl2 0.096(2) 0.232(6) 0.171(4) 0.004(4) -0.005(2) 0.036(3)
C36' 0.134(6) 0.213(10) 0.049(3) 0.007(4) 0.012(3) 0.100(7)
Cl1' 0.1103(15) 0.174(2) 0.1115(15) 0.0385(15) -0.0218(11) 0.0353(16)
Cl2' 0.357(7) 0.515(11) 0.167(3) 0.101(4) 0.108(3) 0.358(8)
F1 0.0362(6) 0.0560(7) 0.0602(7) 0.0177(6) 0.0104(5) 0.0096(5)
F2 0.0561(7) 0.0502(6) 0.0371(6) -0.0068(5) 0.0103(5) -0.0089(5)
N1 0.0357(7) 0.0371(7) 0.0333(8) 0.0028(6) 0.0084(6) 0.0025(6)
N2 0.0345(7) 0.0381(7) 0.0350(8) 0.0021(6) 0.0082(6) 0.0044(6)
N3 0.0324(7) 0.0343(7) 0.0360(8) 0.0012(6) 0.0086(6) 0.0026(6)
O1 0.0770(12) 0.1179(16) 0.0336(8) 0.0064(9) 0.0080(8) -0.0120(11)
O2 0.0460(8) 0.0450(8) 0.0615(9) -0.0027(7) -0.0054(7) 0.0025(6)
O3 0.0956(13) 0.0506(9) 0.0563(10) 0.0213(8) 0.0042(9) 0.0025(9)

loop_
_atom_type_symbol
_atom_type_description
_atom_type_scat_dispersion_real
_atom_type_scat_dispersion_imag
_atom_type_scat_source
C C 0.0033 0.0016 'International Tables Vol C Tables 4.2.6.8 and 6.1.1.4'
H H 0.0000 0.0000 'International Tables Vol C Tables 4.2.6.8 and 6.1.1.4'
B B 0.0013 0.0007 'International Tables Vol C Tables 4.2.6.8 and 6.1.1.4'
N N 0.0061 0.0033 'International Tables Vol C Tables 4.2.6.8 and 6.1.1.4'
O O 0.0106 0.0060 'International Tables Vol C Tables 4.2.6.8 and 6.1.1.4'
F F 0.0171 0.0103 'International Tables Vol C Tables 4.2.6.8 and 6.1.1.4'
Cl Cl 0.1484 0.1585 'International Tables Vol C Tables 4.2.6.8 and 6.1.1.4'

loop_
_geom_angle_atom_site_label_1
_geom_angle_atom_site_label_2
_geom_angle_atom_site_label_3
_geom_angle
F2 B1 F1 111.19(16)
F2 B1 N3 110.41(15)
F1 B1 N3 110.48(15)
F2 B1 N1 111.27(15)
F1 B1 N1 108.54(15)
N3 B1 N1 104.75(14)
N1 C1 C2 109.19(15)
N1 C1 C9 127.43(16)
C2 C1 C9 123.34(16)
C3 C2 C1 109.60(16)
C3 C2 H2 125.2
C1 C2 H2 125.2
C2 C3 C4 105.15(16)
C2 C3 C16 127.37(16)
C4 C3 C16 127.42(16)
N2 C4 N1 124.63(15)
N2 C4 C3 126.38(16)
N1 C4 C3 108.70(14)
N2 C5 N3 123.48(15)
N2 C5 C6 126.37(16)
N3 C5 C6 110.15(15)
C5 C6 C7 105.30(15)
C5 C6 C22 124.12(16)
C7 C6 C22 130.18(16)
C8 C7 C6 107.94(15)
C8 C7 C28 123.15(17)
C6 C7 C28 128.89(17)
N3 C8 C7 109.09(15)
N3 C8 C29 123.31(15)
C7 C8 C29 127.53(15)
C10 C9 C14 117.47(18)
C10 C9 C1 124.62(17)
C14 C9 C1 117.85(17)
C11 C10 C9 121.33(19)
C11 C10 H10 119.3
C9 C10 H10 119.3
C10 C11 C12 120.4(2)
C10 C11 H11 119.8
C12 C11 H11 119.8
O1 C12 C11 124.9(2)
O1 C12 C13 115.8(2)
C11 C12 C13 119.3(2)
C14 C13 C12 120.6(2)
C14 C13 H13 119.7
C12 C13 H13 119.7
C13 C14 C9 120.9(2)
C13 C14 H14 119.6
C9 C14 H14 119.6
O1 C15 H15A 109.5
O1 C15 H15B 109.5
H15A C15 H15B 109.5
O1 C15 H15C 109.5
H15A C15 H15C 109.5
H15B C15 H15C 109.5
C17 C16 C21 117.48(18)
C17 C16 C3 123.54(17)
C21 C16 C3 118.93(17)
C18 C17 C16 120.3(2)
C18 C17 H17 119.8
C16 C17 H17 119.8
C19 C18 C17 121.0(2)
C19 C18 H18 119.5
C17 C18 H18 119.5
C20 C19 C18 119.0(2)
C20 C19 H19 120.5
C18 C19 H19 120.5
C21 C20 C19 120.4(2)
C21 C20 H20 119.8
C19 C20 H20 119.8
C20 C21 C16 121.7(2)
C20 C21 H21 119.2
C16 C21 H21 119.2
C23 C22 C27 118.7(2)
C23 C22 C6 120.88(18)
C27 C22 C6 120.26(19)
C24 C23 C22 120.5(2)
C24 C23 H23 119.7
C22 C23 H23 119.7
C25 C24 C23 120.4(3)
C25 C24 H24 119.8
C23 C24 H24 119.8
C24 C25 C26 119.8(3)
C24 C25 H25 120.1
C26 C25 H25 120.1
C25 C26 C27 120.8(3)
C25 C26 H26 119.6
C27 C26 H26 119.6
C26 C27 C22 119.8(3)
C26 C27 H27 120.1
C22 C27 H27 120.1
O3 C28 C7 126.1(2)
O3 C28 H28 116.9
C7 C28 H28 116.9
C34 C29 C30 118.09(16)
C34 C29 C8 120.65(15)
C30 C29 C8 121.22(15)
C31 C30 C29 120.96(17)
C31 C30 H30 119.5
C29 C30 H30 119.5
C30 C31 C32 120.32(17)
C30 C31 H31 119.8
C32 C31 H31 119.8
O2 C32 C33 124.31(17)
O2 C32 C31 116.21(16)
C33 C32 C31 119.47(17)
C32 C33 C34 120.02(17)
C32 C33 H33 120.0
C34 C33 H33 120.0
C33 C34 C29 121.14(16)
C33 C34 H34 119.4
C29 C34 H34 119.4
O2 C35 H35A 109.5
O2 C35 H35B 109.5
H35A C35 H35B 109.5
O2 C35 H35C 109.5
H35A C35 H35C 109.5
H35B C35 H35C 109.5
Cl1 C36 Cl2 116.4(12)
Cl1 C36 H36A 108.2
Cl2 C36 H36A 108.2
Cl1 C36 H36B 108.2
Cl2 C36 H36B 108.2
H36A C36 H36B 107.3
Cl2' C36' Cl1' 118.3(4)
Cl2' C36' H36C 107.7
Cl1' C36' H36C 107.7
Cl2' C36' H36D 107.7
Cl1' C36' H36D 107.7
H36C C36' H36D 107.1
C1 N1 C4 107.16(14)
C1 N1 B1 131.44(15)
C4 N1 B1 121.13(14)
C4 N2 C5 119.55(15)
C8 N3 C5 107.47(14)
C8 N3 B1 129.18(15)
C5 N3 B1 123.31(14)
C12 O1 C15 118.7(2)
C32 O2 C35 117.57(16)

loop_
_geom_bond_atom_site_label_1
_geom_bond_atom_site_label_2
_geom_bond_distance
B1 F2 1.371(2)
B1 F1 1.384(2)
B1 N3 1.552(2)
B1 N1 1.574(2)
C1 N1 1.352(2)
C1 C2 1.425(3)
C1 C9 1.451(3)
C2 C3 1.356(3)
C2 H2 0.9300
C3 C4 1.457(2)
C3 C16 1.466(3)
C4 N2 1.300(2)
C4 N1 1.404(2)
C5 N2 1.340(2)
C5 N3 1.387(2)
C5 C6 1.403(2)
C6 C7 1.411(3)
C6 C22 1.467(3)
C7 C8 1.407(3)
C7 C28 1.454(3)
C8 N3 1.360(2)
C8 C29 1.477(2)
C9 C10 1.392(3)
C9 C14 1.406(3)
C10 C11 1.375(3)
C10 H10 0.9300
C11 C12 1.376(3)
C11 H11 0.9300
C12 O1 1.359(3)
C12 C13 1.385(3)
C13 C14 1.369(3)
C13 H13 0.9300
C14 H14 0.9300
C15 O1 1.419(3)
C15 H15A 0.9600
C15 H15B 0.9600
C15 H15C 0.9600
C16 C17 1.387(3)
C16 C21 1.393(3)
C17 C18 1.384(3)
C17 H17 0.9300
C18 C19 1.374(3)
C18 H18 0.9300
C19 C20 1.370(3)
C19 H19 0.9300
C20 C21 1.368(3)
C20 H20 0.9300
C21 H21 0.9300
C22 C23 1.389(3)
C22 C27 1.398(3)
C23 C24 1.387(3)
C23 H23 0.9300
C24 C25 1.366(5)
C24 H24 0.9300
C25 C26 1.378(5)
C25 H25 0.9300
C26 C27 1.383(4)
C26 H26 0.9300
C27 H27 0.9300
C28 O3 1.202(2)
C28 H28 0.9300
C29 C34 1.389(2)
C29 C30 1.392(3)
C30 C31 1.370(3)
C30 H30 0.9300
C31 C32 1.390(3)
C31 H31 0.9300
C32 O2 1.367(2)
C32 C33 1.377(3)
C33 C34 1.380(3)
C33 H33 0.9300
C34 H34 0.9300
C35 O2 1.421(3)
C35 H35A 0.9600
C35 H35B 0.9600
C35 H35C 0.9600
C36 Cl1 1.565(13)
C36 Cl2 1.613(14)
C36 H36A 0.9700
C36 H36B 0.9700
C36' Cl2' 1.611(6)
C36' Cl1' 1.641(5)
C36' H36C 0.9700
C36' H36D 0.9700
